data_7248200
loop_
_publ_author_name
'Singh, Simranjeet'
'Choudhary, Mukesh'

_publ_section_title
;
 Unusual Ni&#x22EF;Ni interaction in Ni(ii) complexes as potential
 inhibitors for the development of new anti-SARS-CoV-2 Omicron drugs
;
_journal_name_full 'RSC Medicinal Chemistry'
_journal_paper_doi 10.1039/D3MD00601H
_journal_year 2024
_chemical_formula_sum 'C24 H18 N2 Ni O2'
_chemical_formula_weight 425.11
_space_group_crystal_system triclinic
_space_group_IT_number 2
_space_group_name_Hall '-P 1'
_space_group_name_H-M_alt 'P -1'
_atom_sites_solution_hydrogens geom
_audit_creation_method SHELXL-2018/3
_audit_update_record
;
2022-08-13 deposited with the CCDC.	2024-01-08 downloaded from the CCDC.
;
_cell_angle_alpha 99.85(2)
_cell_angle_beta 92.64(8)
_cell_angle_gamma 93.66(7)
_cell_formula_units_Z 4
_cell_length_a 8.243(4)
_cell_length_b 13.068(3)
_cell_length_c 17.906(5)
_cell_measurement_reflns_used 2317
_cell_measurement_temperature 293(2)
_cell_measurement_theta_max 24.997
_cell_measurement_theta_min 3.025
_cell_volume 1893.3(12)
_computing_cell_refinement 'CrysAlisPro 1.171.39.46 (Rigaku OD, 2018)'
_computing_data_collection 'CrysAlisPro 1.171.39.46 (Rigaku OD, 2018)'
_computing_data_reduction 'CrysAlisPro 1.171.39.46 (Rigaku OD, 2018)'
_computing_structure_refinement 'SHELXL-2018/3 (Sheldrick, 2018)'
_computing_structure_solution 'SHELXT 2014/5 (Sheldrick, 2014)'
_diffrn_ambient_temperature 293(2)
_diffrn_measured_fraction_theta_full 0.995
_diffrn_measured_fraction_theta_max 0.995
_diffrn_measurement_device_type 'SuperNova, Dual, Cu at home/near, Eos'
_diffrn_measurement_method '\w scans'
_diffrn_radiation_type MoK\a
_diffrn_radiation_wavelength 0.71073
_diffrn_reflns_av_R_equivalents 0.0936
_diffrn_reflns_av_unetI/netI 0.0834
_diffrn_reflns_Laue_measured_fraction_full 0.995
_diffrn_reflns_Laue_measured_fraction_max 0.995
_diffrn_reflns_limit_h_max 9
_diffrn_reflns_limit_h_min -9
_diffrn_reflns_limit_k_max 15
_diffrn_reflns_limit_k_min -15
_diffrn_reflns_limit_l_max 21
_diffrn_reflns_limit_l_min -14
_diffrn_reflns_number 16465
_diffrn_reflns_point_group_measured_fraction_full 0.995
_diffrn_reflns_point_group_measured_fraction_max 0.995
_diffrn_reflns_theta_full 24.997
_diffrn_reflns_theta_max 24.997
_diffrn_reflns_theta_min 3.025
_diffrn_source 'micro-focus sealed X-ray tube'
_exptl_absorpt_coefficient_mu 1.048
_exptl_absorpt_correction_T_max 0.910
_exptl_absorpt_correction_T_min 0.871
_exptl_absorpt_correction_type multi-scan
_exptl_absorpt_process_details multi-scan
_exptl_crystal_colour green
_exptl_crystal_density_diffrn 1.491
_exptl_crystal_description block
_exptl_crystal_F_000 880
_exptl_crystal_size_max 0.14
_exptl_crystal_size_mid 0.11
_exptl_crystal_size_min 0.09
_refine_diff_density_max 0.934
_refine_diff_density_min -0.727
_refine_diff_density_rms 0.104
_refine_ls_extinction_method none
_refine_ls_goodness_of_fit_ref 1.076
_refine_ls_hydrogen_treatment constr
_refine_ls_matrix_type full
_refine_ls_number_parameters 523
_refine_ls_number_reflns 6639
_refine_ls_number_restraints 420
_refine_ls_restrained_S_all 1.129
_refine_ls_R_factor_all 0.0754
_refine_ls_R_factor_gt 0.0454
_refine_ls_shift/su_max 0.001
_refine_ls_shift/su_mean 0.000
_refine_ls_structure_factor_coef Fsqd
_refine_ls_weighting_details 'w=1/[\s^2^(Fo^2^)+(0.0527P)^2^+0.2766P] where P=(Fo^2^+2Fc^2^)/3'
_refine_ls_weighting_scheme calc
_refine_ls_wR_factor_gt 0.1046
_refine_ls_wR_factor_ref 0.1276
_reflns_Friedel_coverage 0.000
_reflns_number_gt 4892
_reflns_number_total 6639
_reflns_threshold_expression 'I > 2\s(I)'
_cod_data_source_file d3md00601h2.cif
_cod_data_source_block shelx_CCDC1
_cod_database_code 7248200
_shelx_shelxl_version_number 2018/3
_shelx_space_group_comment
;
The symmetry employed for this shelxl refinement is uniquely defined
by the following loop, which should always be used as a source of
symmetry information in preference to the above space-group names.
They are only intended as comments.
;

loop_
_space_group_symop_operation_xyz
'x, y, z'
'-x, -y, -z'

loop_
_atom_site_label
_atom_site_type_symbol
_atom_site_fract_x
_atom_site_fract_y
_atom_site_fract_z
_atom_site_U_iso_or_equiv
_atom_site_adp_type
_atom_site_occupancy
_atom_site_site_symmetry_order
_atom_site_calc_flag
_atom_site_refinement_flags_posn
_atom_site_refinement_flags_adp
_atom_site_refinement_flags_occupancy
_atom_site_disorder_assembly
_atom_site_disorder_group
C1 C 0.5894(4) 0.1862(2) 0.6713(2) 0.0349(7) Uani 1 1 d . U . . .
C2 C 0.6819(4) 0.1213(2) 0.7103(2) 0.0343(7) Uani 1 1 d . U . . .
C3 C 0.6914(4) 0.1424(3) 0.7938(2) 0.0425(7) Uani 1 1 d . U . . .
C4 C 0.7847(5) 0.0825(3) 0.8367(2) 0.0539(9) Uani 1 1 d . U . . .
H4 H 0.838491 0.026894 0.812421 0.065 Uiso 1 1 calc R U . . .
C5 C 0.7945(5) 0.1081(4) 0.9154(2) 0.0646(10) Uani 1 1 d . U . . .
H5 H 0.856571 0.069453 0.943450 0.078 Uiso 1 1 calc R U . . .
C6 C 0.7103(6) 0.1937(4) 0.9548(3) 0.0703(11) Uani 1 1 d . U . . .
H6 H 0.719466 0.208843 1.007579 0.084 Uiso 1 1 calc R U . . .
C7 C 0.6168(5) 0.2529(3) 0.9155(2) 0.0613(10) Uani 1 1 d . U . . .
H7 H 0.562198 0.307016 0.941276 0.074 Uiso 1 1 calc R U . . .
C8 C 0.6052(4) 0.2295(3) 0.8340(2) 0.0464(8) Uani 1 1 d . U . . .
C9 C 0.5059(4) 0.2895(3) 0.7930(2) 0.0477(8) Uani 1 1 d . U . . .
H9 H 0.447095 0.341351 0.818983 0.057 Uiso 1 1 calc R U . . .
C10 C 0.4980(4) 0.2701(3) 0.7157(2) 0.0411(8) Uani 1 1 d . U . . .
H10 H 0.434070 0.309958 0.689452 0.049 Uiso 1 1 calc R U . . .
C11 C 0.7664(4) 0.0333(2) 0.6676(2) 0.0356(7) Uani 1 1 d . U . . .
H11 H 0.823563 -0.006672 0.696583 0.043 Uiso 1 1 calc R U . . .
C12 C 0.8647(4) -0.0858(2) 0.5592(2) 0.0386(7) Uani 1 1 d . U . . .
H12A H 0.978738 -0.063100 0.558101 0.046 Uiso 1 1 calc R U . . .
H12B H 0.856393 -0.140165 0.589910 0.046 Uiso 1 1 calc R U . . .
C13 C 0.7957(4) -0.1263(2) 0.4813(2) 0.0386(7) Uani 1 1 d . U . . .
H13A H 0.704554 -0.176702 0.482138 0.046 Uiso 1 1 calc R U . . .
H13B H 0.877583 -0.159791 0.450442 0.046 Uiso 1 1 calc R U . . .
C14 C 0.7365(4) -0.0406(2) 0.3758(2) 0.0350(7) Uani 1 1 d . U . . .
H14 H 0.780867 -0.097126 0.347252 0.042 Uiso 1 1 calc R U . . .
C15 C 0.6673(4) 0.0349(2) 0.33627(19) 0.0338(7) Uani 1 1 d . U . . .
C16 C 0.6734(4) 0.0201(3) 0.2526(2) 0.0400(7) Uani 1 1 d . U . . .
C17 C 0.7659(5) -0.0592(3) 0.2076(2) 0.0520(9) Uani 1 1 d . U . . .
H17 H 0.827883 -0.101409 0.232553 0.062 Uiso 1 1 calc R U . . .
C18 C 0.7627(5) -0.0724(4) 0.1285(2) 0.0636(10) Uani 1 1 d . U . . .
H18 H 0.821217 -0.123014 0.100905 0.076 Uiso 1 1 calc R U . . .
C19 C 0.6696(6) -0.0079(4) 0.0914(3) 0.0685(11) Uani 1 1 d . U . . .
H19 H 0.665099 -0.017105 0.038687 0.082 Uiso 1 1 calc R U . . .
C20 C 0.5817(5) 0.0716(4) 0.1328(2) 0.0608(10) Uani 1 1 d . U . . .
H20 H 0.523098 0.114048 0.106524 0.073 Uiso 1 1 calc R U . . .
C21 C 0.4899(4) 0.1698(3) 0.2575(2) 0.0480(8) Uani 1 1 d . U . . .
H21 H 0.431342 0.212119 0.231077 0.058 Uiso 1 1 calc R U . . .
C22 C 0.4880(4) 0.1859(3) 0.3352(2) 0.0420(8) Uani 1 1 d . U . . .
H22 H 0.430074 0.238577 0.360685 0.050 Uiso 1 1 calc R U . . .
C23 C 0.5776(4) 0.1196(2) 0.3772(2) 0.0351(7) Uani 1 1 d . U . . .
C24 C 0.9112(4) 0.6859(2) 0.6715(2) 0.0349(7) Uani 1 1 d . U . . .
C25 C 0.8180(4) 0.6212(2) 0.7102(2) 0.0337(7) Uani 1 1 d . U . . .
C26 C 0.8084(4) 0.6423(3) 0.7938(2) 0.0405(7) Uani 1 1 d . U . . .
C27 C 0.7150(5) 0.5826(3) 0.8366(2) 0.0535(9) Uani 1 1 d . U . . .
H27 H 0.655523 0.522977 0.811104 0.064 Uiso 1 1 calc R U . . .
C28 C 0.7061(5) 0.6075(4) 0.9153(2) 0.0658(10) Uani 1 1 d . U . . .
H28 H 0.642421 0.564660 0.940623 0.079 Uiso 1 1 calc R U . . .
C29 C 0.7899(6) 0.6939(4) 0.9549(3) 0.0704(11) Uani 1 1 d . U . . .
H29 H 0.784083 0.712217 1.007164 0.084 Uiso 1 1 calc R U . . .
C30 C 0.8828(5) 0.7526(4) 0.9151(2) 0.0616(10) Uani 1 1 d . U . . .
H30 H 0.941794 0.811613 0.941810 0.074 Uiso 1 1 calc R U . . .
C31 C 0.8956(4) 0.7292(3) 0.8345(2) 0.0460(8) Uani 1 1 d . U . . .
C32 C 0.9940(4) 0.7901(3) 0.7930(2) 0.0484(8) Uani 1 1 d . U . . .
H32 H 1.057023 0.847232 0.820019 0.058 Uiso 1 1 calc R U . . .
C33 C 0.7338(4) 0.5333(2) 0.6678(2) 0.0347(7) Uani 1 1 d . U . . .
H33 H 0.673638 0.489811 0.694024 0.042 Uiso 1 1 calc R U . . .
C34 C 0.6358(4) 0.4137(2) 0.5591(2) 0.0403(8) Uani 1 1 d . U . . .
H34A H 0.522894 0.428886 0.552350 0.048 Uiso 1 1 calc R U . . .
H34B H 0.641227 0.361317 0.591324 0.048 Uiso 1 1 calc R U . . .
C35 C 0.7034(4) 0.3736(2) 0.4815(2) 0.0395(7) Uani 1 1 d . U . . .
H35A H 0.793413 0.330822 0.487758 0.047 Uiso 1 1 calc R U . . .
H35B H 0.619296 0.331924 0.447913 0.047 Uiso 1 1 calc R U . . .
C36 C 0.7642(4) 0.4596(2) 0.3759(2) 0.0354(7) Uani 1 1 d . U . . .
H36 H 0.716937 0.398652 0.346268 0.042 Uiso 1 1 calc R U . . .
C37 C 0.8335(4) 0.5353(2) 0.3365(2) 0.0332(7) Uani 1 1 d . U . . .
C38 C 0.8268(4) 0.5198(3) 0.2523(2) 0.0393(7) Uani 1 1 d . U . . .
C39 C 0.7340(5) 0.4404(3) 0.2076(2) 0.0515(9) Uani 1 1 d . U . . .
H39 H 0.667976 0.395038 0.229800 0.062 Uiso 1 1 calc R U . . .
C40 C 0.7374(6) 0.4268(4) 0.1286(2) 0.0639(10) Uani 1 1 d . U . . .
H40 H 0.674410 0.371185 0.099689 0.077 Uiso 1 1 calc R U . . .
C41 C 0.8306(6) 0.4925(4) 0.0911(3) 0.0686(11) Uani 1 1 d . U . . .
H41 H 0.830691 0.480893 0.038422 0.082 Uiso 1 1 calc R U . . .
C42 C 0.9184(5) 0.5716(4) 0.1324(2) 0.0594(9) Uani 1 1 d . U . . .
H42 H 0.981036 0.617289 0.108985 0.071 Uiso 1 1 calc R U . . .
C43 C 0.9173(4) 0.5872(3) 0.2139(2) 0.0458(8) Uani 1 1 d . U . . .
C44 C 1.0104(4) 0.6699(3) 0.2578(2) 0.0466(8) Uani 1 1 d . U . . .
H44 H 1.072490 0.715447 0.234061 0.056 Uiso 1 1 calc R U . . .
C45 C 1.0129(4) 0.6856(3) 0.3349(2) 0.0404(8) Uani 1 1 d . U . . .
H45 H 1.076958 0.742332 0.361851 0.049 Uiso 1 1 calc R U . . .
C46 C 0.9224(4) 0.6200(2) 0.3772(2) 0.0337(7) Uani 1 1 d . U . . .
C47 C 0.5819(4) 0.0875(3) 0.2138(2) 0.0475(8) Uani 1 1 d . U . . .
C48 C 1.0022(4) 0.7701(3) 0.7152(2) 0.0422(8) Uani 1 1 d . U . . .
H00O H 1.069209 0.813371 0.691756 0.051 Uiso 1 1 calc R U . . .
N1 N 0.7406(3) -0.03428(19) 0.44954(16) 0.0322(6) Uani 1 1 d . U . . .
N2 N 0.7681(3) 0.00681(19) 0.59372(16) 0.0329(6) Uani 1 1 d . U . . .
N3 N 0.7324(3) 0.50665(19) 0.59358(16) 0.0318(6) Uani 1 1 d . U . . .
N4 N 0.7593(3) 0.46603(19) 0.44969(16) 0.0321(6) Uani 1 1 d . U . . .
O1 O 0.5666(3) 0.14136(15) 0.45175(13) 0.0345(5) Uani 1 1 d . U . . .
O2 O 0.5791(3) 0.17709(16) 0.59674(13) 0.0361(5) Uani 1 1 d . U . . .
O3 O 0.9210(3) 0.67665(16) 0.59681(13) 0.0356(5) Uani 1 1 d . U . . .
O4 O 0.9332(3) 0.64150(15) 0.45189(13) 0.0345(5) Uani 1 1 d . U . . .
Ni1 Ni 0.66524(5) 0.07302(3) 0.52297(2) 0.02958(14) Uani 1 1 d . U . . .
Ni2 Ni 0.83485(5) 0.57305(3) 0.52294(2) 0.02946(14) Uani 1 1 d . U . . .

loop_
_atom_site_aniso_label
_atom_site_aniso_U_11
_atom_site_aniso_U_22
_atom_site_aniso_U_33
_atom_site_aniso_U_23
_atom_site_aniso_U_13
_atom_site_aniso_U_12
C1 0.0366(14) 0.0300(14) 0.0366(16) 0.0050(12) 0.0009(13) -0.0061(12)
C2 0.0350(14) 0.0325(14) 0.0346(16) 0.0082(12) -0.0012(13) -0.0089(12)
C3 0.0423(16) 0.0443(16) 0.0389(17) 0.0083(14) -0.0030(14) -0.0123(14)
C4 0.0572(19) 0.061(2) 0.0424(19) 0.0108(17) -0.0049(16) -0.0008(17)
C5 0.071(2) 0.080(2) 0.042(2) 0.0157(18) -0.0097(18) 0.0013(19)
C6 0.081(2) 0.084(2) 0.042(2) 0.0067(19) -0.0034(19) -0.002(2)
C7 0.070(2) 0.068(2) 0.042(2) -0.0017(18) 0.0064(18) -0.0011(18)
C8 0.0481(16) 0.0486(16) 0.0401(17) 0.0043(14) 0.0043(14) -0.0071(14)
C9 0.0501(18) 0.0446(17) 0.0461(19) 0.0010(15) 0.0095(16) 0.0004(15)
C10 0.0435(16) 0.0376(16) 0.0420(18) 0.0061(14) 0.0049(15) 0.0015(14)
C11 0.0361(15) 0.0303(14) 0.0402(18) 0.0102(13) -0.0046(14) -0.0037(13)
C12 0.0418(16) 0.0284(14) 0.0458(19) 0.0076(13) -0.0041(15) 0.0050(13)
C13 0.0452(16) 0.0267(14) 0.0449(18) 0.0090(13) 0.0038(15) 0.0023(13)
C14 0.0316(14) 0.0300(14) 0.0409(18) 0.0011(13) 0.0037(14) -0.0040(12)
C15 0.0320(14) 0.0312(14) 0.0359(16) 0.0039(12) -0.0005(13) -0.0076(12)
C16 0.0402(15) 0.0406(15) 0.0365(16) 0.0052(13) -0.0001(13) -0.0117(13)
C17 0.0563(19) 0.0536(18) 0.0426(19) 0.0029(16) 0.0037(16) -0.0071(16)
C18 0.071(2) 0.070(2) 0.044(2) -0.0031(18) 0.0089(18) -0.0100(19)
C19 0.074(2) 0.086(2) 0.039(2) 0.0038(19) -0.0012(18) -0.012(2)
C20 0.064(2) 0.078(2) 0.039(2) 0.0137(18) -0.0075(17) -0.0096(18)
C21 0.0480(17) 0.0497(18) 0.0463(19) 0.0145(16) -0.0128(16) -0.0032(15)
C22 0.0415(16) 0.0361(16) 0.0473(19) 0.0095(14) -0.0097(15) -0.0021(14)
C23 0.0338(14) 0.0280(13) 0.0419(17) 0.0064(13) -0.0041(13) -0.0062(12)
C24 0.0372(15) 0.0290(14) 0.0380(16) 0.0047(12) -0.0038(13) 0.0046(12)
C25 0.0356(14) 0.0312(14) 0.0356(16) 0.0093(12) -0.0003(13) 0.0053(12)
C26 0.0438(16) 0.0434(15) 0.0353(16) 0.0082(13) 0.0013(13) 0.0080(13)
C27 0.0591(19) 0.061(2) 0.0404(19) 0.0107(17) 0.0025(16) -0.0014(17)
C28 0.073(2) 0.082(2) 0.042(2) 0.0131(19) 0.0075(18) -0.0053(19)
C29 0.081(2) 0.088(2) 0.038(2) 0.0040(19) 0.0012(19) -0.002(2)
C30 0.071(2) 0.070(2) 0.039(2) 0.0013(17) -0.0051(18) -0.0020(19)
C31 0.0503(17) 0.0501(17) 0.0361(17) 0.0046(14) -0.0059(14) 0.0051(14)
C32 0.0521(18) 0.0433(17) 0.0450(19) -0.0004(15) -0.0114(16) -0.0017(15)
C33 0.0359(15) 0.0298(14) 0.0403(18) 0.0115(13) 0.0030(14) 0.0028(12)
C34 0.0416(16) 0.0284(14) 0.0499(19) 0.0091(14) 0.0000(15) -0.0092(13)
C35 0.0440(16) 0.0266(14) 0.0471(18) 0.0096(13) -0.0046(15) -0.0071(13)
C36 0.0320(14) 0.0292(14) 0.0423(18) 0.0015(13) -0.0052(14) 0.0006(12)
C37 0.0330(14) 0.0298(13) 0.0365(16) 0.0050(12) -0.0011(13) 0.0052(12)
C38 0.0395(15) 0.0407(15) 0.0378(16) 0.0053(13) -0.0015(13) 0.0105(13)
C39 0.0582(19) 0.0523(18) 0.0411(19) 0.0027(16) -0.0080(16) 0.0033(16)
C40 0.070(2) 0.071(2) 0.044(2) -0.0038(18) -0.0111(18) 0.0045(19)
C41 0.076(2) 0.087(2) 0.040(2) 0.0015(19) -0.0057(18) 0.010(2)
C42 0.065(2) 0.075(2) 0.038(2) 0.0104(17) 0.0038(17) 0.0068(18)
C43 0.0459(16) 0.0535(17) 0.0389(17) 0.0081(14) 0.0040(14) 0.0102(14)
C44 0.0486(18) 0.0494(17) 0.0437(19) 0.0143(15) 0.0064(15) -0.0009(15)
C45 0.0413(16) 0.0374(16) 0.0423(18) 0.0074(14) 0.0054(14) -0.0030(14)
C46 0.0338(14) 0.0279(13) 0.0396(16) 0.0063(12) 0.0004(13) 0.0051(12)
C47 0.0466(16) 0.0560(17) 0.0379(17) 0.0104(15) -0.0069(14) -0.0100(15)
C48 0.0461(17) 0.0357(15) 0.0426(18) 0.0052(14) -0.0081(15) -0.0024(14)
N1 0.0357(12) 0.0245(11) 0.0367(14) 0.0080(11) 0.0015(11) -0.0011(10)
N2 0.0343(12) 0.0241(11) 0.0395(14) 0.0053(11) -0.0007(11) -0.0023(10)
N3 0.0333(12) 0.0227(11) 0.0388(14) 0.0057(10) -0.0005(11) -0.0015(10)
N4 0.0332(12) 0.0250(11) 0.0376(14) 0.0074(11) -0.0028(11) -0.0027(10)
O1 0.0406(11) 0.0274(10) 0.0338(13) 0.0030(9) -0.0010(10) 0.0001(9)
O2 0.0420(12) 0.0290(10) 0.0361(13) 0.0047(9) -0.0039(10) 0.0013(9)
O3 0.0433(12) 0.0265(10) 0.0359(13) 0.0059(9) -0.0015(10) -0.0045(9)
O4 0.0395(11) 0.0269(10) 0.0352(13) 0.0043(9) -0.0032(10) -0.0053(9)
Ni1 0.0330(2) 0.0211(2) 0.0341(3) 0.00558(17) -0.00131(19) -0.00173(17)
Ni2 0.0329(2) 0.0209(2) 0.0341(3) 0.00558(17) -0.00069(19) -0.00154(17)

loop_
_atom_type_symbol
_atom_type_description
_atom_type_scat_dispersion_real
_atom_type_scat_dispersion_imag
_atom_type_scat_source
C C 0.0033 0.0016 'International Tables Vol C Tables 4.2.6.8 and 6.1.1.4'
H H 0.0000 0.0000 'International Tables Vol C Tables 4.2.6.8 and 6.1.1.4'
N N 0.0061 0.0033 'International Tables Vol C Tables 4.2.6.8 and 6.1.1.4'
O O 0.0106 0.0060 'International Tables Vol C Tables 4.2.6.8 and 6.1.1.4'
Ni Ni 0.3393 1.1124 'International Tables Vol C Tables 4.2.6.8 and 6.1.1.4'

loop_
_geom_angle_atom_site_label_1
_geom_angle_atom_site_label_2
_geom_angle_atom_site_label_3
_geom_angle
_geom_angle_site_symmetry_1
_geom_angle_site_symmetry_3
_geom_angle_publ_flag
O2 C1 C2 123.1(3) . . ?
O2 C1 C10 117.1(3) . . ?
C2 C1 C10 119.8(3) . . ?
C1 C2 C3 118.2(3) . . ?
C1 C2 C11 121.1(3) . . ?
C3 C2 C11 120.7(3) . . ?
C4 C3 C2 121.5(4) . . ?
C4 C3 C8 119.3(4) . . ?
C2 C3 C8 119.2(3) . . ?
C5 C4 C3 119.2(4) . . ?
C5 C4 H4 120.4 . . ?
C3 C4 H4 120.4 . . ?
C4 C5 C6 121.5(4) . . ?
C4 C5 H5 119.2 . . ?
C6 C5 H5 119.2 . . ?
C7 C6 C5 121.2(4) . . ?
C7 C6 H6 119.4 . . ?
C5 C6 H6 119.4 . . ?
C6 C7 C8 118.9(4) . . ?
C6 C7 H7 120.5 . . ?
C8 C7 H7 120.5 . . ?
C9 C8 C7 119.1(4) . . ?
C9 C8 C3 121.1(3) . . ?
C7 C8 C3 119.9(4) . . ?
C10 C9 C8 119.5(4) . . ?
C10 C9 H9 120.2 . . ?
C8 C9 H9 120.2 . . ?
C9 C10 C1 122.1(3) . . ?
C9 C10 H10 119.0 . . ?
C1 C10 H10 119.0 . . ?
N2 C11 C2 126.7(3) . . ?
N2 C11 H11 116.7 . . ?
C2 C11 H11 116.7 . . ?
C13 C12 N2 108.4(3) . . ?
C13 C12 H12A 110.0 . . ?
N2 C12 H12A 110.0 . . ?
C13 C12 H12B 110.0 . . ?
N2 C12 H12B 110.0 . . ?
H12A C12 H12B 108.4 . . ?
C12 C13 N1 106.7(3) . . ?
C12 C13 H13A 110.4 . . ?
N1 C13 H13A 110.4 . . ?
C12 C13 H13B 110.4 . . ?
N1 C13 H13B 110.4 . . ?
H13A C13 H13B 108.6 . . ?
N1 C14 C15 123.9(3) . . ?
N1 C14 H14 118.0 . . ?
C15 C14 H14 118.0 . . ?
C14 C15 C23 120.7(3) . . ?
C14 C15 C16 118.7(3) . . ?
C23 C15 C16 120.4(3) . . ?
C47 C16 C17 118.9(4) . . ?
C47 C16 C15 117.2(3) . . ?
C17 C16 C15 124.0(3) . . ?
C18 C17 C16 121.6(4) . . ?
C18 C17 H17 119.2 . . ?
C16 C17 H17 119.2 . . ?
C17 C18 C19 118.7(4) . . ?
C17 C18 H18 120.6 . . ?
C19 C18 H18 120.6 . . ?
C18 C19 C20 121.5(4) . . ?
C18 C19 H19 119.3 . . ?
C20 C19 H19 119.3 . . ?
C19 C20 C47 121.4(4) . . ?
C19 C20 H20 119.3 . . ?
C47 C20 H20 119.3 . . ?
C22 C21 C47 122.7(3) . . ?
C22 C21 H21 118.6 . . ?
C47 C21 H21 118.6 . . ?
C21 C22 C23 119.2(3) . . ?
C21 C22 H22 120.4 . . ?
C23 C22 H22 120.4 . . ?
O1 C23 C22 114.3(3) . . ?
O1 C23 C15 125.6(3) . . ?
C22 C23 C15 120.1(3) . . ?
O3 C24 C48 115.9(3) . . ?
O3 C24 C25 127.0(3) . . ?
C48 C24 C25 117.0(3) . . ?
C33 C25 C24 117.8(3) . . ?
C33 C25 C26 119.6(3) . . ?
C24 C25 C26 122.6(3) . . ?
C31 C26 C27 115.7(4) . . ?
C31 C26 C25 118.3(3) . . ?
C27 C26 C25 126.0(3) . . ?
C28 C27 C26 123.9(4) . . ?
C28 C27 H27 118.1 . . ?
C26 C27 H27 118.1 . . ?
C29 C28 C27 120.2(4) . . ?
C29 C28 H28 119.9 . . ?
C27 C28 H28 119.9 . . ?
C28 C29 C30 117.3(4) . . ?
C28 C29 H29 121.4 . . ?
C30 C29 H29 121.4 . . ?
C29 C30 C31 124.1(4) . . ?
C29 C30 H30 118.0 . . ?
C31 C30 H30 118.0 . . ?
C26 C31 C32 117.0(4) . . ?
C26 C31 C30 118.9(4) . . ?
C32 C31 C30 124.1(4) . . ?
C48 C32 C31 124.3(3) . . ?
C48 C32 H32 117.9 . . ?
C31 C32 H32 117.9 . . ?
N3 C33 C25 125.1(3) . . ?
N3 C33 H33 117.4 . . ?
C25 C33 H33 117.4 . . ?
N3 C34 C35 108.1(3) . . ?
N3 C34 H34A 110.1 . . ?
C35 C34 H34A 110.1 . . ?
N3 C34 H34B 110.1 . . ?
C35 C34 H34B 110.1 . . ?
H34A C34 H34B 108.4 . . ?
N4 C35 C34 107.0(3) . . ?
N4 C35 H35A 110.3 . . ?
C34 C35 H35A 110.3 . . ?
N4 C35 H35B 110.3 . . ?
C34 C35 H35B 110.3 . . ?
H35A C35 H35B 108.6 . . ?
N4 C36 C37 127.2(3) . . ?
N4 C36 H36 116.4 . . ?
C37 C36 H36 116.4 . . ?
C46 C37 C36 118.6(3) . . ?
C46 C37 C38 119.1(3) . . ?
C36 C37 C38 121.9(3) . . ?
C39 C38 C43 115.9(4) . . ?
C39 C38 C37 122.8(3) . . ?
C43 C38 C37 121.3(3) . . ?
C38 C39 C40 120.4(4) . . ?
C38 C39 H39 119.8 . . ?
C40 C39 H39 119.8 . . ?
C41 C40 C39 123.2(4) . . ?
C41 C40 H40 118.4 . . ?
C39 C40 H40 118.4 . . ?
C42 C41 C40 118.1(4) . . ?
C42 C41 H41 121.0 . . ?
C40 C41 H41 121.0 . . ?
C41 C42 C43 119.8(4) . . ?
C41 C42 H42 120.1 . . ?
C43 C42 H42 120.1 . . ?
C44 C43 C38 117.3(4) . . ?
C44 C43 C42 120.2(4) . . ?
C38 C43 C42 122.5(4) . . ?
C45 C44 C43 121.3(4) . . ?
C45 C44 H44 119.3 . . ?
C43 C44 H44 119.3 . . ?
C44 C45 C46 123.9(3) . . ?
C44 C45 H45 118.1 . . ?
C46 C45 H45 118.1 . . ?
O4 C46 C37 123.6(3) . . ?
O4 C46 C45 119.3(3) . . ?
C37 C46 C45 117.0(3) . . ?
C20 C47 C16 117.8(4) . . ?
C20 C47 C21 121.9(4) . . ?
C16 C47 C21 120.3(3) . . ?
C32 C48 C24 120.7(4) . . ?
C32 C48 H00O 119.6 . . ?
C24 C48 H00O 119.6 . . ?
C14 N1 C13 117.3(3) . . ?
C14 N1 Ni1 127.9(2) . . ?
C13 N1 Ni1 114.5(2) . . ?
C11 N2 C12 119.7(3) . . ?
C11 N2 Ni1 125.6(2) . . ?
C12 N2 Ni1 114.7(2) . . ?
C33 N3 C34 117.5(3) . . ?
C33 N3 Ni2 129.8(2) . . ?
C34 N3 Ni2 112.7(2) . . ?
C36 N4 C35 119.8(3) . . ?
C36 N4 Ni2 128.0(2) . . ?
C35 N4 Ni2 111.9(2) . . ?
C23 O1 Ni1 126.0(2) . . ?
C1 O2 Ni1 128.1(2) . . ?
C24 O3 Ni2 128.7(2) . . ?
C46 O4 Ni2 130.3(2) . . ?
N2 Ni1 O1 178.64(10) . . ?
N2 Ni1 N1 84.99(12) . . ?
O1 Ni1 N1 94.95(11) . . ?
N2 Ni1 O2 95.27(12) . . ?
O1 Ni1 O2 84.85(10) . . ?
N1 Ni1 O2 177.13(10) . . ?
N4 Ni2 O3 176.77(10) . . ?
N4 Ni2 N3 88.91(12) . . ?
O3 Ni2 N3 91.29(12) . . ?
N4 Ni2 O4 91.20(12) . . ?
O3 Ni2 O4 88.68(10) . . ?
N3 Ni2 O4 178.62(10) . . ?

loop_
_geom_bond_atom_site_label_1
_geom_bond_atom_site_label_2
_geom_bond_distance
_geom_bond_site_symmetry_2
_geom_bond_publ_flag
C1 O2 1.318(4) . ?
C1 C2 1.422(5) . ?
C1 C10 1.504(5) . ?
C2 C3 1.472(5) . ?
C2 C11 1.497(5) . ?
C3 C4 1.423(5) . ?
C3 C8 1.480(5) . ?
C4 C5 1.388(6) . ?
C4 H4 0.9300 . ?
C5 C6 1.452(6) . ?
C5 H5 0.9300 . ?
C6 C7 1.379(6) . ?
C6 H6 0.9300 . ?
C7 C8 1.436(5) . ?
C7 H7 0.9300 . ?
C8 C9 1.430(5) . ?
C9 C10 1.363(5) . ?
C9 H9 0.9300 . ?
C10 H10 0.9300 . ?
C11 N2 1.311(4) . ?
C11 H11 0.9300 . ?
C12 C13 1.479(5) . ?
C12 N2 1.547(4) . ?
C12 H12A 0.9700 . ?
C12 H12B 0.9700 . ?
C13 N1 1.501(4) . ?
C13 H13A 0.9700 . ?
C13 H13B 0.9700 . ?
C14 N1 1.307(4) . ?
C14 C15 1.440(5) . ?
C14 H14 0.9300 . ?
C15 C23 1.478(5) . ?
C15 C16 1.481(5) . ?
C16 C47 1.440(5) . ?
C16 C17 1.475(5) . ?
C17 C18 1.396(6) . ?
C17 H17 0.9300 . ?
C18 C19 1.403(6) . ?
C18 H18 0.9300 . ?
C19 C20 1.427(6) . ?
C19 H19 0.9300 . ?
C20 C47 1.428(5) . ?
C20 H20 0.9300 . ?
C21 C22 1.372(5) . ?
C21 C47 1.489(5) . ?
C21 H21 0.9300 . ?
C22 C23 1.455(5) . ?
C22 H22 0.9300 . ?
C23 O1 1.325(4) . ?
C24 O3 1.328(4) . ?
C24 C48 1.390(5) . ?
C24 C25 1.397(5) . ?
C25 C33 1.389(5) . ?
C25 C26 1.481(5) . ?
C26 C31 1.379(5) . ?
C26 C27 1.405(5) . ?
C27 C28 1.398(6) . ?
C27 H27 0.9300 . ?
C28 C29 1.354(6) . ?
C28 H28 0.9300 . ?
C29 C30 1.358(6) . ?
C29 H29 0.9300 . ?
C30 C31 1.433(5) . ?
C30 H30 0.9300 . ?
C31 C32 1.422(5) . ?
C32 C48 1.377(5) . ?
C32 H32 0.9300 . ?
C33 N3 1.315(4) . ?
C33 H33 0.9300 . ?
C34 N3 1.437(4) . ?
C34 C35 1.541(5) . ?
C34 H34A 0.9700 . ?
C34 H34B 0.9700 . ?
C35 N4 1.479(4) . ?
C35 H35A 0.9700 . ?
C35 H35B 0.9700 . ?
C36 N4 1.311(4) . ?
C36 C37 1.417(5) . ?
C36 H36 0.9300 . ?
C37 C46 1.365(4) . ?
C37 C38 1.484(5) . ?
C38 C39 1.364(5) . ?
C38 C43 1.407(5) . ?
C39 C40 1.396(6) . ?
C39 H39 0.9300 . ?
C40 C41 1.392(6) . ?
C40 H40 0.9300 . ?
C41 C42 1.316(6) . ?
C41 H41 0.9300 . ?
C42 C43 1.439(5) . ?
C42 H42 0.9300 . ?
C43 C44 1.387(5) . ?
C44 C45 1.360(5) . ?
C44 H44 0.9300 . ?
C45 C46 1.435(5) . ?
C45 H45 0.9300 . ?
C46 O4 1.317(4) . ?
C48 H00O 0.9300 . ?
N1 Ni1 1.907(3) . ?
N2 Ni1 1.855(3) . ?
N3 Ni2 1.856(3) . ?
N4 Ni2 1.803(3) . ?
O1 Ni1 1.863(2) . ?
O2 Ni1 1.922(2) . ?
O3 Ni2 1.807(2) . ?
O4 Ni2 1.862(2) . ?

loop_
_geom_torsion_atom_site_label_1
_geom_torsion_atom_site_label_2
_geom_torsion_atom_site_label_3
_geom_torsion_atom_site_label_4
_geom_torsion
_geom_torsion_site_symmetry_1
_geom_torsion_site_symmetry_2
_geom_torsion_site_symmetry_3
_geom_torsion_site_symmetry_4
_geom_torsion_publ_flag
O2 C1 C2 C3 176.8(3) . . . . ?
C10 C1 C2 C3 -3.0(4) . . . . ?
O2 C1 C2 C11 -3.7(5) . . . . ?
C10 C1 C2 C11 176.5(3) . . . . ?
C1 C2 C3 C4 -178.5(3) . . . . ?
C11 C2 C3 C4 2.0(5) . . . . ?
C1 C2 C3 C8 0.0(5) . . . . ?
C11 C2 C3 C8 -179.5(3) . . . . ?
C2 C3 C4 C5 177.6(4) . . . . ?
C8 C3 C4 C5 -0.9(6) . . . . ?
C3 C4 C5 C6 0.8(7) . . . . ?
C4 C5 C6 C7 0.1(7) . . . . ?
C5 C6 C7 C8 -0.8(7) . . . . ?
C6 C7 C8 C9 178.8(4) . . . . ?
C6 C7 C8 C3 0.7(6) . . . . ?
C4 C3 C8 C9 -177.9(3) . . . . ?
C2 C3 C8 C9 3.5(5) . . . . ?
C4 C3 C8 C7 0.2(5) . . . . ?
C2 C3 C8 C7 -178.4(3) . . . . ?
C7 C8 C9 C10 178.0(4) . . . . ?
C3 C8 C9 C10 -3.9(5) . . . . ?
C8 C9 C10 C1 0.7(5) . . . . ?
O2 C1 C10 C9 -177.0(3) . . . . ?
C2 C1 C10 C9 2.8(5) . . . . ?
C1 C2 C11 N2 0.9(5) . . . . ?
C3 C2 C11 N2 -179.6(3) . . . . ?
N2 C12 C13 N1 33.7(3) . . . . ?
N1 C14 C15 C23 -7.3(5) . . . . ?
N1 C14 C15 C16 178.7(3) . . . . ?
C14 C15 C16 C47 170.8(3) . . . . ?
C23 C15 C16 C47 -3.3(4) . . . . ?
C14 C15 C16 C17 -8.8(5) . . . . ?
C23 C15 C16 C17 177.1(3) . . . . ?
C47 C16 C17 C18 -2.0(5) . . . . ?
C15 C16 C17 C18 177.6(3) . . . . ?
C16 C17 C18 C19 0.4(6) . . . . ?
C17 C18 C19 C20 1.3(6) . . . . ?
C18 C19 C20 C47 -1.4(6) . . . . ?
C47 C21 C22 C23 -0.7(5) . . . . ?
C21 C22 C23 O1 -179.5(3) . . . . ?
C21 C22 C23 C15 -1.0(5) . . . . ?
C14 C15 C23 O1 7.4(5) . . . . ?
C16 C15 C23 O1 -178.6(3) . . . . ?
C14 C15 C23 C22 -170.9(3) . . . . ?
C16 C15 C23 C22 3.0(4) . . . . ?
O3 C24 C25 C33 4.7(5) . . . . ?
C48 C24 C25 C33 -176.3(3) . . . . ?
O3 C24 C25 C26 -176.3(3) . . . . ?
C48 C24 C25 C26 2.7(5) . . . . ?
C33 C25 C26 C31 178.8(3) . . . . ?
C24 C25 C26 C31 -0.2(5) . . . . ?
C33 C25 C26 C27 -2.5(5) . . . . ?
C24 C25 C26 C27 178.5(3) . . . . ?
C31 C26 C27 C28 0.7(6) . . . . ?
C25 C26 C27 C28 -178.0(4) . . . . ?
C26 C27 C28 C29 0.3(7) . . . . ?
C27 C28 C29 C30 -1.0(7) . . . . ?
C28 C29 C30 C31 0.7(7) . . . . ?
C27 C26 C31 C32 178.8(3) . . . . ?
C25 C26 C31 C32 -2.4(5) . . . . ?
C27 C26 C31 C30 -1.0(5) . . . . ?
C25 C26 C31 C30 177.8(3) . . . . ?
C29 C30 C31 C26 0.4(6) . . . . ?
C29 C30 C31 C32 -179.4(4) . . . . ?
C26 C31 C32 C48 2.7(5) . . . . ?
C30 C31 C32 C48 -177.5(4) . . . . ?
C24 C25 C33 N3 -1.2(5) . . . . ?
C26 C25 C33 N3 179.7(3) . . . . ?
N3 C34 C35 N4 -35.3(3) . . . . ?
N4 C36 C37 C46 8.3(5) . . . . ?
N4 C36 C37 C38 -178.2(3) . . . . ?
C46 C37 C38 C39 -176.4(3) . . . . ?
C36 C37 C38 C39 10.1(5) . . . . ?
C46 C37 C38 C43 3.6(5) . . . . ?
C36 C37 C38 C43 -169.9(3) . . . . ?
C43 C38 C39 C40 2.7(5) . . . . ?
C37 C38 C39 C40 -177.3(3) . . . . ?
C38 C39 C40 C41 -1.3(7) . . . . ?
C39 C40 C41 C42 -0.5(7) . . . . ?
C40 C41 C42 C43 0.6(6) . . . . ?
C39 C38 C43 C44 178.8(3) . . . . ?
C37 C38 C43 C44 -1.2(5) . . . . ?
C39 C38 C43 C42 -2.6(5) . . . . ?
C37 C38 C43 C42 177.4(3) . . . . ?
C41 C42 C43 C44 179.5(4) . . . . ?
C41 C42 C43 C38 1.0(6) . . . . ?
C38 C43 C44 C45 -0.7(5) . . . . ?
C42 C43 C44 C45 -179.3(3) . . . . ?
C43 C44 C45 C46 0.2(6) . . . . ?
C36 C37 C46 O4 -7.6(5) . . . . ?
C38 C37 C46 O4 178.7(3) . . . . ?
C36 C37 C46 C45 169.9(3) . . . . ?
C38 C37 C46 C45 -3.8(4) . . . . ?
C44 C45 C46 O4 179.7(3) . . . . ?
C44 C45 C46 C37 2.1(5) . . . . ?
C19 C20 C47 C16 -0.3(6) . . . . ?
C19 C20 C47 C21 -179.7(3) . . . . ?
C17 C16 C47 C20 1.9(5) . . . . ?
C15 C16 C47 C20 -177.7(3) . . . . ?
C17 C16 C47 C21 -178.7(3) . . . . ?
C15 C16 C47 C21 1.7(5) . . . . ?
C22 C21 C47 C20 179.7(3) . . . . ?
C22 C21 C47 C16 0.3(5) . . . . ?
C31 C32 C48 C24 -0.1(6) . . . . ?
O3 C24 C48 C32 176.5(3) . . . . ?
C25 C24 C48 C32 -2.6(5) . . . . ?
C15 C14 N1 C13 171.8(3) . . . . ?
C15 C14 N1 Ni1 -1.7(5) . . . . ?
C12 C13 N1 C14 153.4(3) . . . . ?
C12 C13 N1 Ni1 -32.2(3) . . . . ?
C2 C11 N2 C12 179.0(3) . . . . ?
C2 C11 N2 Ni1 0.2(5) . . . . ?
C13 C12 N2 C11 157.1(3) . . . . ?
C13 C12 N2 Ni1 -23.9(3) . . . . ?
C25 C33 N3 C34 -178.9(3) . . . . ?
C25 C33 N3 Ni2 -0.4(5) . . . . ?
C35 C34 N3 C33 -157.3(3) . . . . ?
C35 C34 N3 Ni2 24.0(3) . . . . ?
C37 C36 N4 C35 -171.1(3) . . . . ?
C37 C36 N4 Ni2 1.3(5) . . . . ?
C34 C35 N4 C36 -154.1(3) . . . . ?
C34 C35 N4 Ni2 32.3(3) . . . . ?
C22 C23 O1 Ni1 -179.89(19) . . . . ?
C15 C23 O1 Ni1 1.7(4) . . . . ?
C2 C1 O2 Ni1 5.4(4) . . . . ?
C10 C1 O2 Ni1 -174.82(19) . . . . ?
C48 C24 O3 Ni2 174.5(2) . . . . ?
C25 C24 O3 Ni2 -6.5(5) . . . . ?
C37 C46 O4 Ni2 -2.1(4) . . . . ?
C45 C46 O4 Ni2 -179.5(2) . . . . ?
C11 N2 Ni1 N1 -176.3(3) . . . . ?
C12 N2 Ni1 N1 4.8(2) . . . . ?
C11 N2 Ni1 O2 0.8(3) . . . . ?
C12 N2 Ni1 O2 -178.1(2) . . . . ?
C23 O1 Ni1 N1 -7.8(2) . . . . ?
C23 O1 Ni1 O2 175.1(2) . . . . ?
C36 N4 Ni2 N3 170.7(3) . . . . ?
C35 N4 Ni2 N3 -16.3(2) . . . . ?
C36 N4 Ni2 O4 -7.9(3) . . . . ?
C35 N4 Ni2 O4 165.0(2) . . . . ?
C24 O3 Ni2 N3 3.7(3) . . . . ?
C24 O3 Ni2 O4 -177.7(3) . . . . ?
C33 N3 Ni2 N4 176.3(3) . . . . ?
C34 N3 Ni2 N4 -5.2(2) . . . . ?
C33 N3 Ni2 O3 -0.5(3) . . . . ?
C34 N3 Ni2 O3 178.0(2) . . . . ?
C46 O4 Ni2 N4 8.6(3) . . . . ?
C46 O4 Ni2 O3 -174.6(3) . . . . ?
